data_4321445
loop_
_publ_author_name
'Brian M. Rapko'
'Bruce K. McNamara'
'Robin D. Rogers'
'Grant A. Broker'
'Gregg J. Lumetta'
'Benjamin P. Hay'

_publ_section_title
;
 Coordination of Lanthanide Triflates and Perchlorates with
 N,N,N',N'-Tetramethylsuccinamide
;
_journal_name_full 'Inorganic Chemistry'
_journal_page_first 4858
_journal_page_last 4867
_journal_paper_doi 10.1021/ic000244k
_journal_volume 39
_journal_year 2000
_chemical_formula_structural '[Lu(TMSA)4][CF3SO3]3'
_chemical_formula_sum 'C35 H64 F9 Lu N8 O17 S3'
_chemical_formula_weight 1311.09
_space_group_IT_number 15
_symmetry_cell_setting monoclinic
_symmetry_space_group_name_Hall '-C 2yc'
_symmetry_space_group_name_H-M 'C 1 2/c 1'
_atom_sites_solution_hydrogens geom
_atom_sites_solution_primary direct
_atom_sites_solution_secondary difmap
_audit_creation_method SHELXL
_cell_angle_alpha 90.00
_cell_angle_beta 90.049(1)
_cell_angle_gamma 90.00
_cell_formula_units_Z 4
_cell_length_a 24.2435(4)
_cell_length_b 19.6141(2)
_cell_length_c 11.2635(1)
_cell_measurement_reflns_used 6555
_cell_measurement_temperature 173(2)
_cell_volume 5355.95(11)
_computing_cell_refinement 'Bruker SMART'
_computing_data_collection 'Bruker SMART'
_computing_data_reduction 'Bruker SHELXTL'
_computing_molecular_graphics 'Bruker SHELXTL'
_computing_publication_material 'Bruker SHELXTL'
_computing_structure_refinement 'SHELXL-93 (Sheldrick, 1993)'
_computing_structure_solution 'SHELXS-86 (Sheldrick, 1990)'
_diffrn_ambient_temperature 173(2)
_diffrn_measurement_method 'phi and omega scans'
_diffrn_radiation_monochromator graphite
_diffrn_radiation_source 'fine-focus sealed tube'
_diffrn_radiation_type MoK\a
_diffrn_radiation_wavelength 0.71073
_diffrn_reflns_av_R_equivalents 0.0239
_diffrn_reflns_av_sigmaI/netI 0.0254
_diffrn_reflns_limit_h_max 31
_diffrn_reflns_limit_h_min -21
_diffrn_reflns_limit_k_max 24
_diffrn_reflns_limit_k_min -25
_diffrn_reflns_limit_l_max 13
_diffrn_reflns_limit_l_min -14
_diffrn_reflns_number 16469
_diffrn_reflns_theta_max 27.80
_diffrn_reflns_theta_min 1.34
_exptl_absorpt_coefficient_mu 2.062
_exptl_absorpt_correction_type SADABS
_exptl_crystal_colour colorles
_exptl_crystal_density_diffrn 1.626
_exptl_crystal_description fragment
_exptl_crystal_F_000 2664
_exptl_crystal_size_max 0.10
_exptl_crystal_size_mid 0.12
_exptl_crystal_size_min 0.18
_refine_diff_density_max 0.648
_refine_diff_density_min -1.048
_refine_diff_density_rms 0.069
_refine_ls_extinction_coef 0.00020(4)
_refine_ls_extinction_expression Fc^*^=kFc[1+0.001xFc^2^\l^3^/sin(2\q)]^-1/4^
_refine_ls_extinction_method SHELXL
_refine_ls_goodness_of_fit_all 1.011
_refine_ls_goodness_of_fit_obs 1.004
_refine_ls_matrix_type full
_refine_ls_number_parameters 375
_refine_ls_number_reflns 6150
_refine_ls_number_restraints 0
_refine_ls_restrained_S_all 1.084
_refine_ls_restrained_S_obs 1.004
_refine_ls_R_factor_all 0.0279
_refine_ls_R_factor_obs 0.0239
_refine_ls_shift/esd_max -0.201
_refine_ls_shift/esd_mean 0.003
_refine_ls_structure_factor_coef Fsqd
_refine_ls_weighting_scheme '0.0394, 5.4889'
_refine_ls_wR_factor_all 0.0676
_refine_ls_wR_factor_obs 0.0603
_reflns_number_observed 5726
_reflns_number_total 6154
_reflns_observed_criterion >2sigma(I)
_cod_data_source_file ic000244k_5.cif
_cod_data_source_block compound5
_cod_original_cell_volume 5355.96(11)
_cod_database_code 4321445

loop_
_symmetry_equiv_pos_as_xyz
'x, y, z'
'x, -y, z+1/2'
'x+1/2, y+1/2, z'
'x+1/2, -y+1/2, z+1/2'
'-x, -y, -z'
'-x, y, -z-1/2'
'-x+1/2, -y+1/2, -z'
'-x+1/2, y+1/2, -z-1/2'

loop_
_atom_site_aniso_label
_atom_site_aniso_U_11
_atom_site_aniso_U_22
_atom_site_aniso_U_33
_atom_site_aniso_U_23
_atom_site_aniso_U_13
_atom_site_aniso_U_12
Lu 0.01635(7) 0.02802(8) 0.01721(7) 0.000 -0.00132(4) 0.000
S1 0.0403(3) 0.0363(3) 0.0351(3) -0.0018(3) -0.0087(3) 0.0045(3)
S2 0.0666(13) 0.0388(6) 0.041(2) 0.0090(7) -0.017(2) -0.0189(10)
F1 0.107(2) 0.0692(14) 0.0729(15) -0.0399(12) -0.0319(13) 0.0237(13)
F2 0.112(2) 0.0400(11) 0.096(2) 0.0063(11) -0.0425(15) 0.0049(11)
F3 0.0623(15) 0.078(2) 0.145(3) -0.028(2) 0.0015(15) -0.0277(12)
F4 0.071(4) 0.035(2) 0.068(4) 0.007(2) -0.022(3) 0.013(3)
F5 0.128(5) 0.088(4) 0.090(4) 0.030(3) 0.069(4) 0.027(4)
F6 0.090(6) 0.061(3) 0.118(7) 0.027(4) -0.053(4) -0.037(4)
O1 0.0284(8) 0.0427(9) 0.0296(9) 0.0082(8) 0.0012(7) -0.0052(7)
O2 0.0192(7) 0.0419(9) 0.0273(8) 0.0021(7) 0.0010(6) 0.0019(6)
O3 0.0198(7) 0.0325(8) 0.0236(8) 0.0017(6) -0.0038(6) -0.0020(6)
O4 0.0304(8) 0.0365(9) 0.0251(8) -0.0012(7) -0.0082(6) -0.0043(7)
O5 0.095(2) 0.0473(14) 0.084(2) -0.0003(13) -0.054(2) 0.0167(13)
O6 0.0499(13) 0.080(2) 0.0411(12) 0.0045(11) 0.0067(9) -0.0012(11)
O7 0.0479(12) 0.0638(14) 0.0428(12) -0.0212(10) 0.0048(9) -0.0062(10)
O8 0.089(10) 0.056(5) 0.074(6) 0.023(5) -0.045(6) -0.022(5)
O9 0.112(5) 0.082(5) 0.104(5) 0.025(4) 0.065(4) 0.004(4)
O10 0.083(9) 0.047(4) 0.080(6) 0.022(4) -0.047(6) 0.006(4)
N1 0.0334(11) 0.0463(13) 0.0335(11) 0.0109(10) -0.0028(9) -0.0092(9)
N2 0.0193(9) 0.0348(11) 0.0393(11) -0.0046(9) 0.0019(8) -0.0004(8)
N3 0.0276(10) 0.0322(10) 0.0222(9) 0.0002(8) -0.0039(7) 0.0005(8)
N4 0.0294(11) 0.0383(12) 0.0390(12) -0.0037(9) -0.0098(9) -0.0054(8)
C1 0.0255(11) 0.0449(14) 0.0226(11) 0.0070(10) -0.0063(9) -0.0083(10)
C2 0.0316(12) 0.055(2) 0.0263(12) 0.0067(11) 0.0031(9) -0.0082(11)
C3 0.0289(12) 0.0471(14) 0.0266(12) -0.0072(11) 0.0042(9) -0.0058(11)
C4 0.0226(10) 0.0278(11) 0.0295(11) -0.0076(9) 0.0018(8) -0.0030(8)
C5 0.062(2) 0.048(2) 0.053(2) 0.0172(15) 0.0058(15) 0.0043(15)
C6 0.042(2) 0.059(2) 0.052(2) 0.023(2) -0.0019(13) -0.0155(14)
C7 0.0245(12) 0.050(2) 0.045(2) -0.0042(12) -0.0088(10) 0.0055(11)
C8 0.0205(11) 0.045(2) 0.063(2) 0.0007(14) 0.0091(11) -0.0010(11)
C9 0.0223(10) 0.0287(11) 0.0210(10) 0.0031(8) 0.0003(8) -0.0032(8)
C10 0.0341(12) 0.0354(12) 0.0194(10) -0.0016(9) -0.0009(9) 0.0006(10)
C11 0.0354(13) 0.0347(13) 0.0272(12) -0.0039(10) -0.0108(10) 0.0007(10)
C12 0.0263(11) 0.0314(11) 0.0261(11) -0.0086(9) -0.0025(8) 0.0023(9)
C13 0.0407(14) 0.0392(13) 0.0301(12) 0.0066(11) -0.0104(10) 0.0053(11)
C14 0.0396(13) 0.0344(13) 0.0323(13) -0.0056(10) -0.0025(10) 0.0025(10)
C15 0.041(2) 0.054(2) 0.062(2) -0.0013(14) -0.0263(15) -0.0126(13)
C16 0.047(2) 0.052(2) 0.046(2) 0.0062(14) -0.0080(13) -0.0187(13)
C17 0.053(2) 0.044(2) 0.061(2) -0.0123(15) -0.0153(15) 0.0062(14)
C18 0.048(3) 0.041(3) 0.045(3) 0.010(3) 0.006(2) 0.004(2)

loop_
_atom_site_label
_atom_site_type_symbol
_atom_site_fract_x
_atom_site_fract_y
_atom_site_fract_z
_atom_site_U_iso_or_equiv
_atom_site_thermal_displace_type
_atom_site_occupancy
_atom_site_calc_flag
_atom_site_refinement_flags
_atom_site_disorder_group
Lu Lu 0.5000 -0.200029(6) 0.2500 0.02053(5) Uani 1 d S .
S1 S 0.27740(3) 0.12490(3) 0.24552(6) 0.03724(14) Uani 1 d . .
S2 S 0.4966(2) 0.33550(7) 0.2725(2) 0.0489(7) Uani 0.50 d P .
F1 F 0.25660(11) 0.01765(12) 0.1143(2) 0.0830(8) Uani 1 d . .
F2 F 0.28265(11) -0.00540(10) 0.2930(2) 0.0829(7) Uani 1 d . .
F3 F 0.20051(10) 0.03092(14) 0.2576(3) 0.0951(9) Uani 1 d . .
F4 F 0.4772(3) 0.4530(3) 0.1698(6) 0.0581(15) Uani 0.50 d P .
F5 F 0.5511(3) 0.4066(3) 0.1170(5) 0.102(2) Uani 0.50 d P .
F6 F 0.5452(3) 0.4544(4) 0.2886(8) 0.090(3) Uani 0.50 d P .
O1 O 0.44686(7) -0.27812(10) 0.3481(2) 0.0336(4) Uani 1 d . .
O2 O 0.40961(6) -0.15299(9) 0.25494(14) 0.0295(3) Uani 1 d . .
O3 O 0.49809(6) -0.11333(8) 0.11102(13) 0.0253(3) Uani 1 d . .
O4 O 0.45070(7) -0.24617(9) 0.09566(14) 0.0307(4) Uani 1 d . .
O5 O 0.24201(12) 0.16268(13) 0.1671(3) 0.0756(8) Uani 1 d . .
O6 O 0.33436(9) 0.11983(13) 0.2082(2) 0.0571(6) Uani 1 d . .
O7 O 0.27068(9) 0.13820(12) 0.3701(2) 0.0515(5) Uani 1 d . .
O8 O 0.4516(6) 0.3047(8) 0.1931(14) 0.073(5) Uani 0.50 d P .
O9 O 0.4627(3) 0.3586(4) 0.3687(7) 0.099(2) Uani 0.50 d P .
O10 O 0.5299(6) 0.3010(8) 0.3237(15) 0.070(4) Uani 0.50 d P .
N1 N 0.40841(9) -0.36874(12) 0.4382(2) 0.0377(5) Uani 1 d . .
N2 N 0.31771(8) -0.15917(11) 0.2818(2) 0.0311(4) Uani 1 d . .
N3 N 0.43179(8) -0.04628(10) 0.0333(2) 0.0273(4) Uani 1 d . .
N4 N 0.37619(9) -0.29793(11) 0.0177(2) 0.0356(5) Uani 1 d . .
C1 C 0.41153(10) -0.30198(13) 0.4182(2) 0.0310(5) Uani 1 d . .
C2 C 0.37067(10) -0.25584(15) 0.4811(2) 0.0376(6) Uani 1 d . .
H2A H 0.37417(10) -0.26272(15) 0.5679(2) 0.045 Uiso 1 calc R .
H2B H 0.33280(10) -0.26919(15) 0.4578(2) 0.045 Uiso 1 calc R .
C3 C 0.37903(10) -0.17982(14) 0.4530(2) 0.0342(5) Uani 1 d . .
H3A H 0.35328(10) -0.15257(14) 0.5020(2) 0.041 Uiso 1 calc R .
H3B H 0.41707(10) -0.16656(14) 0.4752(2) 0.041 Uiso 1 calc R .
C4 C 0.36965(9) -0.16304(11) 0.3235(2) 0.0266(4) Uani 1 d . .
C5 C 0.44854(15) -0.4149(2) 0.3857(3) 0.0544(8) Uani 1 d . .
H5A H 0.4781(6) -0.3884(2) 0.3485(20) 0.082 Uiso 1 calc R .
H5B H 0.4304(3) -0.4432(9) 0.3255(16) 0.082 Uiso 1 calc R .
H5C H 0.4642(8) -0.4442(9) 0.4477(5) 0.082 Uiso 1 calc R .
C6 C 0.36665(12) -0.3987(2) 0.5175(3) 0.0511(8) Uani 1 d . .
H6A H 0.32984(15) -0.3837(10) 0.4927(14) 0.077 Uiso 1 calc R .
H6B H 0.3736(6) -0.3838(10) 0.5992(4) 0.077 Uiso 1 calc R .
H6C H 0.3688(7) -0.4486(2) 0.5134(16) 0.077 Uiso 1 calc R .
C7 C 0.30812(10) -0.1509(2) 0.1540(3) 0.0399(6) Uani 1 d . .
H7A H 0.3413(3) -0.1322(11) 0.1166(4) 0.060 Uiso 1 calc R .
H7B H 0.2771(6) -0.1196(9) 0.1413(3) 0.060 Uiso 1 calc R .
H7C H 0.2995(9) -0.1953(2) 0.1187(4) 0.060 Uiso 1 calc R .
C8 C 0.26770(10) -0.1674(2) 0.3538(3) 0.0429(6) Uani 1 d . .
H8A H 0.27766(15) -0.1680(12) 0.4381(3) 0.064 Uiso 1 calc R .
H8B H 0.2496(5) -0.2105(6) 0.3329(15) 0.064 Uiso 1 calc R .
H8C H 0.2425(4) -0.1294(6) 0.3383(16) 0.064 Uiso 1 calc R .
C9 C 0.46449(8) -0.10109(12) 0.0279(2) 0.0240(4) Uani 1 d . .
C10 C 0.46238(10) -0.14770(13) -0.0797(2) 0.0297(5) Uani 1 d . .
H10A H 0.49683(10) -0.17474(13) -0.0822(2) 0.036 Uiso 1 calc R .
H10B H 0.46133(10) -0.11911(13) -0.1521(2) 0.036 Uiso 1 calc R .
C11 C 0.41305(11) -0.19711(12) -0.0830(2) 0.0324(5) Uani 1 d . .
H11A H 0.37841(11) -0.17057(12) -0.0776(2) 0.039 Uiso 1 calc R .
H11B H 0.41295(11) -0.22149(12) -0.1600(2) 0.039 Uiso 1 calc R .
C12 C 0.41454(9) -0.24875(12) 0.0166(2) 0.0279(5) Uani 1 d . .
C13 C 0.39274(11) -0.02473(14) -0.0585(2) 0.0367(6) Uani 1 d . .
H13A H 0.3911(6) -0.0594(5) -0.1211(9) 0.055 Uiso 1 calc R .
H13B H 0.4049(5) 0.0187(5) -0.0927(13) 0.055 Uiso 1 calc R .
H13C H 0.3561(2) -0.0190(10) -0.0233(4) 0.055 Uiso 1 calc R .
C14 C 0.43334(11) -0.00214(13) 0.1384(2) 0.0354(5) Uani 1 d . .
H14A H 0.4511(8) -0.0265(4) 0.2041(6) 0.053 Uiso 1 calc R .
H14B H 0.39564(11) 0.0103(8) 0.1610(11) 0.053 Uiso 1 calc R .
H14C H 0.4544(7) 0.0392(5) 0.1202(6) 0.053 Uiso 1 calc R .
C15 C 0.33409(14) -0.3052(2) -0.0748(3) 0.0524(8) Uani 1 d . .
H15A H 0.3225(8) -0.2600(2) -0.1020(18) 0.079 Uiso 1 calc R .
H15B H 0.3022(5) -0.3297(13) -0.0425(8) 0.079 Uiso 1 calc R .
H15C H 0.3494(4) -0.3309(12) -0.1417(11) 0.079 Uiso 1 calc R .
C16 C 0.37838(13) -0.3513(2) 0.1073(3) 0.0483(7) Uani 1 d . .
H16A H 0.4103(6) -0.3438(7) 0.1591(13) 0.072 Uiso 1 calc R .
H16B H 0.3818(10) -0.3958(2) 0.0683(3) 0.072 Uiso 1 calc R .
H16C H 0.3445(4) -0.3502(8) 0.1547(14) 0.072 Uiso 1 calc R .
C17 C 0.25295(14) 0.0381(2) 0.2273(3) 0.0527(8) Uani 1 d . .
C18 C 0.5185(3) 0.4160(3) 0.2081(6) 0.0448(13) Uani 0.50 d P .

loop_
_atom_type_symbol
_atom_type_description
_atom_type_scat_dispersion_real
_atom_type_scat_dispersion_imag
_atom_type_scat_source
C C 0.0033 0.0016 'International Tables Vol C Tables 4.2.6.8 and 6.1.1.4'
H H 0.0000 0.0000 'International Tables Vol C Tables 4.2.6.8 and 6.1.1.4'
N N 0.0061 0.0033 'International Tables Vol C Tables 4.2.6.8 and 6.1.1.4'
O O 0.0106 0.0060 'International Tables Vol C Tables 4.2.6.8 and 6.1.1.4'
F F 0.0171 0.0103 'International Tables Vol C Tables 4.2.6.8 and 6.1.1.4'
S S 0.1246 0.1234 'International Tables Vol C Tables 4.2.6.8 and 6.1.1.4'
Lu Lu -0.4720 5.8584 'International Tables Vol C Tables 4.2.6.8 and 6.1.1.4'

loop_
_geom_angle_atom_site_label_1
_geom_angle_atom_site_label_2
_geom_angle_atom_site_label_3
_geom_angle
_geom_angle_site_symmetry_1
_geom_angle_site_symmetry_3
_geom_angle_publ_flag
O1 Lu O1 95.89(10) . 6_656 ?
O1 Lu O4 78.97(6) . . ?
O1 Lu O4 70.31(6) 6_656 . ?
O1 Lu O4 70.31(6) . 6_656 ?
O1 Lu O4 78.97(6) 6_656 6_656 ?
O4 Lu O4 133.55(9) . 6_656 ?
O1 Lu O3 100.16(6) . 6_656 ?
O1 Lu O3 144.00(6) 6_656 6_656 ?
O4 Lu O3 144.41(6) . 6_656 ?
O4 Lu O3 76.53(6) 6_656 6_656 ?
O1 Lu O3 144.00(6) . . ?
O1 Lu O3 100.16(6) 6_656 . ?
O4 Lu O3 76.53(6) . . ?
O4 Lu O3 144.41(6) 6_656 . ?
O3 Lu O3 85.28(8) 6_656 . ?
O1 Lu O2 142.24(6) . 6_656 ?
O1 Lu O2 74.28(6) 6_656 6_656 ?
O4 Lu O2 127.92(6) . 6_656 ?
O4 Lu O2 72.02(6) 6_656 6_656 ?
O3 Lu O2 73.30(5) 6_656 6_656 ?
O3 Lu O2 73.54(5) . 6_656 ?
O1 Lu O2 74.28(6) . . ?
O1 Lu O2 142.24(6) 6_656 . ?
O4 Lu O2 72.02(6) . . ?
O4 Lu O2 127.92(6) 6_656 . ?
O3 Lu O2 73.54(5) 6_656 . ?
O3 Lu O2 73.30(5) . . ?
O2 Lu O2 134.35(8) 6_656 . ?
O7 S1 O5 116.0(2) . . ?
O7 S1 O6 113.90(13) . . ?
O5 S1 O6 115.2(2) . . ?
O7 S1 C17 104.1(2) . . ?
O5 S1 C17 102.70(15) . . ?
O6 S1 C17 102.4(2) . . ?
S2 S2 O10 104.4(12) 6_656 . ?
S2 S2 O10 54.4(10) 6_656 6_656 ?
O10 S2 O10 113.6(14) . 6_656 ?
S2 S2 O9 153.6(8) 6_656 . ?
O10 S2 O9 101.6(9) . . ?
O10 S2 O9 117.6(8) 6_656 . ?
S2 S2 O8 89.3(11) 6_656 6_656 ?
O10 S2 O8 18.6(14) . 6_656 ?
O10 S2 O8 113.3(7) 6_656 6_656 ?
O9 S2 O8 115.4(7) . 6_656 ?
S2 S2 O8 70.4(10) 6_656 . ?
O10 S2 O8 122.4(4) . . ?
O10 S2 O8 18.6(12) 6_656 . ?
O9 S2 O8 99.0(8) . . ?
O8 S2 O8 127.4(11) 6_656 . ?
S2 S2 C18 101.3(3) 6_656 6_656 ?
O10 S2 C18 129.1(9) . 6_656 ?
O10 S2 C18 117.2(7) 6_656 6_656 ?
O9 S2 C18 57.7(4) . 6_656 ?
O8 S2 C18 124.2(6) 6_656 6_656 ?
O8 S2 C18 107.4(7) . 6_656 ?
S2 S2 C18 62.0(3) 6_656 . ?
O10 S2 C18 119.0(8) . . ?
O10 S2 C18 103.8(7) 6_656 . ?
O9 S2 C18 101.2(4) . . ?
O8 S2 C18 102.6(7) 6_656 . ?
O8 S2 C18 108.5(6) . . ?
C18 S2 C18 43.9(4) 6_656 . ?
S2 S2 O9 19.3(6) 6_656 6_656 ?
O10 S2 O9 100.6(9) . 6_656 ?
O10 S2 O9 73.5(8) 6_656 6_656 ?
O9 S2 O9 147.5(5) . 6_656 ?
O8 S2 O9 82.8(8) 6_656 6_656 ?
O8 S2 O9 88.6(7) . 6_656 ?
C18 S2 O9 89.9(3) 6_656 6_656 ?
C18 S2 O9 46.9(3) . 6_656 ?
F6 F4 C18 112.7(13) 6_656 . ?
F6 F4 C18 59.6(11) 6_656 6_656 ?
C18 F4 C18 53.1(5) . 6_656 ?
O9 F5 C18 78.9(5) 6_656 . ?
F4 F6 C18 93.0(11) 6_656 . ?
F4 F6 C18 44.6(9) 6_656 6_656 ?
C18 F6 C18 48.4(5) . 6_656 ?
C1 O1 Lu 159.7(2) . . ?
C4 O2 Lu 131.7(2) . . ?
C9 O3 Lu 130.85(14) . . ?
C12 O4 Lu 156.9(2) . . ?
O10 O8 S2 51.2(29) 6_656 6_656 ?
O10 O8 S2 68.6(31) 6_656 . ?
S2 O8 S2 20.4(3) 6_656 . ?
F5 O9 S2 127.1(6) 6_656 . ?
F5 O9 C18 59.4(5) 6_656 6_656 ?
S2 O9 C18 68.0(3) . 6_656 ?
F5 O9 S2 121.3(6) 6_656 6_656 ?
S2 O9 S2 7.1(2) . 6_656 ?
C18 O9 S2 62.7(3) 6_656 6_656 ?
O8 O10 S2 110.2(36) 6_656 . ?
O8 O10 S2 92.8(35) 6_656 6_656 ?
S2 O10 S2 21.2(3) . 6_656 ?
C1 N1 C5 120.4(2) . . ?
C1 N1 C6 122.3(3) . . ?
C5 N1 C6 117.3(2) . . ?
C4 N2 C7 119.7(2) . . ?
C4 N2 C8 125.0(2) . . ?
C7 N2 C8 115.1(2) . . ?
C9 N3 C13 125.7(2) . . ?
C9 N3 C14 119.8(2) . . ?
C13 N3 C14 114.6(2) . . ?
C12 N4 C16 120.0(2) . . ?
C12 N4 C15 123.1(2) . . ?
C16 N4 C15 116.6(2) . . ?
O1 C1 N1 120.8(3) . . ?
O1 C1 C2 121.1(2) . . ?
N1 C1 C2 118.1(2) . . ?
C1 C2 C3 113.3(2) . . ?
C4 C3 C2 112.9(2) . . ?
O2 C4 N2 119.9(2) . . ?
O2 C4 C3 120.8(2) . . ?
N2 C4 C3 119.3(2) . . ?
O3 C9 N3 120.1(2) . . ?
O3 C9 C10 119.9(2) . . ?
N3 C9 C10 120.0(2) . . ?
C9 C10 C11 115.1(2) . . ?
C12 C11 C10 112.7(2) . . ?
O4 C12 N4 120.6(2) . . ?
O4 C12 C11 121.2(2) . . ?
N4 C12 C11 118.2(2) . . ?
F3 C17 F1 106.1(3) . . ?
F3 C17 F2 107.9(3) . . ?
F1 C17 F2 107.4(3) . . ?
F3 C17 S1 112.6(2) . . ?
F1 C17 S1 111.5(3) . . ?
F2 C17 S1 111.1(2) . . ?
C18 C18 F4 73.3(5) 6_656 . ?
C18 C18 F5 170.0(7) 6_656 . ?
F4 C18 F5 106.4(6) . . ?
C18 C18 F6 80.9(6) 6_656 . ?
F4 C18 F6 106.3(5) . . ?
F5 C18 F6 108.4(7) . . ?
C18 C18 O9 129.2(4) 6_656 6_656 ?
F4 C18 O9 117.5(7) . 6_656 ?
F5 C18 O9 41.7(4) . 6_656 ?
F6 C18 O9 131.7(7) . 6_656 ?
C18 C18 F4 53.5(4) 6_656 6_656 ?
F4 C18 F4 94.9(6) . 6_656 ?
F5 C18 F4 135.8(6) . 6_656 ?
F6 C18 F4 27.4(4) . 6_656 ?
O9 C18 F4 147.4(6) 6_656 6_656 ?
C18 C18 S2 75.5(2) 6_656 6_656 ?
F4 C18 S2 114.1(5) . 6_656 ?
F5 C18 S2 95.9(5) . 6_656 ?
F6 C18 S2 123.9(5) . 6_656 ?
O9 C18 S2 54.3(4) 6_656 6_656 ?
F4 C18 S2 110.2(4) 6_656 6_656 ?
C18 C18 F6 50.6(5) 6_656 6_656 ?
F4 C18 F6 22.7(5) . 6_656 ?
F5 C18 F6 128.5(6) . 6_656 ?
F6 C18 F6 100.0(7) . 6_656 ?
O9 C18 F6 128.3(6) 6_656 6_656 ?
F4 C18 F6 80.6(4) 6_656 6_656 ?
S2 C18 F6 102.7(5) 6_656 6_656 ?
C18 C18 S2 60.6(2) 6_656 . ?
F4 C18 S2 113.0(5) . . ?
F5 C18 S2 111.5(5) . . ?
F6 C18 S2 111.0(5) . . ?
O9 C18 S2 70.4(4) 6_656 . ?
F4 C18 S2 94.1(4) 6_656 . ?
S2 C18 S2 16.74(13) 6_656 . ?
F6 C18 S2 96.3(5) 6_656 . ?

loop_
_geom_bond_atom_site_label_1
_geom_bond_atom_site_label_2
_geom_bond_distance
_geom_bond_site_symmetry_2
_geom_bond_publ_flag
Lu O1 2.287(2) . ?
Lu O1 2.287(2) 6_656 ?
Lu O4 2.295(2) . ?
Lu O4 2.295(2) 6_656 ?
Lu O3 2.312(2) 6_656 ?
Lu O3 2.312(2) . ?
Lu O2 2.378(2) 6_656 ?
Lu O2 2.378(2) . ?
S1 O7 1.437(2) . ?
S1 O5 1.437(2) . ?
S1 O6 1.447(2) . ?
S1 C17 1.815(3) . ?
S2 S2 0.534(4) 6_656 ?
S2 O10 1.200(14) . ?
S2 O10 1.430(13) 6_656 ?
S2 O9 1.434(7) . ?
S2 O8 1.45(2) 6_656 ?
S2 O8 1.53(2) . ?
S2 C18 1.636(6) 6_656 ?
S2 C18 1.818(6) . ?
S2 O9 1.927(7) 6_656 ?
F1 C17 1.338(4) . ?
F2 C17 1.338(4) . ?
F3 C17 1.324(4) . ?
F4 F6 0.719(9) 6_656 ?
F4 C18 1.308(9) . ?
F4 C18 1.558(9) 6_656 ?
F5 O9 1.012(8) 6_656 ?
F5 C18 1.309(7) . ?
F6 F4 0.719(9) 6_656 ?
F6 C18 1.345(10) . ?
F6 C18 1.718(9) 6_656 ?
O1 C1 1.256(3) . ?
O2 C4 1.255(3) . ?
O3 C9 1.264(2) . ?
O4 C12 1.250(3) . ?
O8 O10 0.49(3) 6_656 ?
O8 S2 1.45(2) 6_656 ?
O9 F5 1.012(8) 6_656 ?
O9 C18 1.492(9) 6_656 ?
O9 S2 1.927(7) 6_656 ?
O10 O8 0.49(3) 6_656 ?
O10 S2 1.430(13) 6_656 ?
N1 C1 1.331(3) . ?
N1 C5 1.455(4) . ?
N1 C6 1.473(3) . ?
N2 C4 1.346(3) . ?
N2 C7 1.467(3) . ?
N2 C8 1.468(3) . ?
N3 C9 1.337(3) . ?
N3 C13 1.464(3) . ?
N3 C14 1.467(3) . ?
N4 C12 1.340(3) . ?
N4 C16 1.454(4) . ?
N4 C15 1.465(3) . ?
C1 C2 1.518(4) . ?
C2 C3 1.538(4) . ?
C3 C4 1.512(3) . ?
C9 C10 1.519(3) . ?
C10 C11 1.540(3) . ?
C11 C12 1.512(3) . ?
C18 C18 1.302(12) 6_656 ?
C18 O9 1.492(9) 6_656 ?
C18 F4 1.558(9) 6_656 ?
C18 S2 1.636(6) 6_656 ?
C18 F6 1.718(9) 6_656 ?

loop_
_geom_torsion_atom_site_label_1
_geom_torsion_atom_site_label_2
_geom_torsion_atom_site_label_3
_geom_torsion_atom_site_label_4
_geom_torsion
_geom_torsion_site_symmetry_1
_geom_torsion_site_symmetry_2
_geom_torsion_site_symmetry_3
_geom_torsion_site_symmetry_4
_geom_torsion_publ_flag
N1 C1 C2 C3 178.9(2) . . . . ?
C1 C2 C3 C4 63.5(3) . . . . ?
C2 C3 C4 N2 76.5(3) . . . . ?
O1 C1 C2 C3 -2.0(3) . . . . ?
C1 C2 C3 C4 63.5(3) . . . . ?
C2 C3 C4 O2 -103.3(3) . . . . ?
N3 C9 C10 C11 -77.8(3) . . . . ?
C9 C10 C11 C12 -65.0(3) . . . . ?
C10 C11 C12 N4 -174.8(2) . . . . ?
O3 C9 C10 C11 103.8(2) . . . . ?
C9 C10 C11 C12 -65.0(3) . . . . ?
C10 C11 C12 O4 4.8(3) . . . . ?
